data_1541056
loop_
_publ_author_name
'Tremel, E.'

_publ_section_title
;
 TaNi2Te2, ein neuartiges Schichttelluride, und TaCo2Te2, eine
 Strukturvariante mit Peierls-Verzerrung
;
_journal_name_full 'Angewandte Chemie (German Edition)'
_journal_page_first 230
_journal_page_last 233
_journal_volume 104
_journal_year 1992
_chemical_formula_sum 'Ni2 Ta Te2'
_chemical_name_systematic 'Ta Ni2 Te2'
_space_group_IT_number 62
_symmetry_space_group_name_Hall '-P 2ac 2n'
_symmetry_space_group_name_H-M 'P n m a'
_cell_angle_alpha 90
_cell_angle_beta 90
_cell_angle_gamma 90
_cell_formula_units_Z 4
_cell_length_a 6.488
_cell_length_b 3.566
_cell_length_c 17.014
_cell_volume 393.639
_citation_journal_id_ASTM ANCEAD
_cod_data_source_file Tremel_ANCEAD_1992_1512.cif
_cod_data_source_block Ni2Ta1Te2
_cod_original_cell_volume 393.6394
_cod_original_formula_sum 'Ni2 Ta1 Te2'
_cod_database_code 1541056

loop_
_symmetry_equiv_pos_as_xyz
x,y,z
-x+1/2,-y,z+1/2
x+1/2,-y+1/2,-z+1/2
-x,y+1/2,-z
-x,-y,-z
x-1/2,y,-z-1/2
-x-1/2,y-1/2,z-1/2
x,-y-1/2,z

loop_
_atom_site_label
_atom_site_type_symbol
_atom_site_fract_x
_atom_site_fract_y
_atom_site_fract_z
_atom_site_occupancy
_atom_site_U_iso_or_equiv
Ni2 Ni 0.7117 0.75 0.18147 1 0.0
Ni1 Ni 0.6006 0.75 0.31644 1 0.0
Te1 Te 0.90874 0.25 0.10469 1 0.0
Te2 Te 0.90413 0.75 0.40858 1 0.0
Ta1 Ta 0.90484 0.25 0.27681 1 0.0
